data_1516696
loop_
_publ_author_name
'Bayliss, Sam L.'
'Cole, Jacqueline M.'
'Waddell, Paul G.'
'McKechnie, Scott'
'Liu, Xiaogang'

_publ_section_title
;
 Predicting Solar-Cell Dyes for Cosensitization
;
_journal_issue 26
_journal_name_full 'The Journal of Physical Chemistry C'
_journal_page_first 14082
_journal_paper_doi 10.1021/jp501159g
_journal_volume 118
_journal_year 2014
_chemical_formula_moiety 'C26 H27 N2 O2, Cl1 O4'
_chemical_formula_sum 'C26 H27 Cl N2 O6'
_chemical_formula_weight 498.95
_chemical_name_systematic
;
 ?
;
_space_group_IT_number 2
_symmetry_cell_setting triclinic
_symmetry_space_group_name_Hall '-P 1'
_symmetry_space_group_name_H-M 'P -1'
_atom_sites_solution_hydrogens geom
_atom_sites_solution_primary direct
_atom_sites_solution_secondary difmap
_audit_creation_date 2013-03-28T10:41:33-00:00
_audit_creation_method 'WinGX routine CIF_UPDATE'
_cell_angle_alpha 76.675(5)
_cell_angle_beta 77.828(5)
_cell_angle_gamma 72.459(5)
_cell_formula_units_Z 2
_cell_length_a 7.910(5)
_cell_length_b 11.892(5)
_cell_length_c 13.602(5)
_cell_measurement_reflns_used 3172
_cell_measurement_temperature 120(2)
_cell_measurement_theta_max 33.1
_cell_measurement_theta_min 1.8
_cell_volume 1173.3(10)
_computing_cell_refinement
;
        CrystalClear-SM Expert 2.0 r4 (Rigaku, 2009)
;
_computing_data_collection
;
        CrystalClear-SM Expert 2.0 r4 (Rigaku, 2009)
;
_computing_data_reduction
;
        CrystalClear-SM Expert 2.0 r4 (Rigaku, 2009)
;
_computing_molecular_graphics 'Ortep-3 for Windows (Farrugia, 1997)'
_computing_publication_material 'WinGX publication routines (Farrugia, 1999)'
_computing_structure_refinement 'SHELXL-97 (Sheldrick, 2008)'
_computing_structure_solution 'SIR97 (Giacovazzo et al, 1997)'
_diffrn_ambient_temperature 120(2)
_diffrn_detector_area_resol_mean 28.5714
_diffrn_measured_fraction_theta_full 0.977
_diffrn_measured_fraction_theta_max 0.966
_diffrn_measurement_device_type
;
        Rigaku Saturn724+ (2x2 bin mode)
;
_diffrn_measurement_method 'profile data from \w-scans'
_diffrn_radiation_monochromator graphite
_diffrn_radiation_type MoK\a
_diffrn_radiation_wavelength 0.71069
_diffrn_reflns_av_R_equivalents 0.0254
_diffrn_reflns_av_unetI/netI 0.0292
_diffrn_reflns_limit_h_max 10
_diffrn_reflns_limit_h_min -9
_diffrn_reflns_limit_k_max 15
_diffrn_reflns_limit_k_min -15
_diffrn_reflns_limit_l_max 17
_diffrn_reflns_limit_l_min -17
_diffrn_reflns_number 9843
_diffrn_reflns_theta_full 25
_diffrn_reflns_theta_max 27.48
_diffrn_reflns_theta_min 2.73
_diffrn_source 'Sealed Tube'
_exptl_absorpt_coefficient_mu 0.209
_exptl_absorpt_correction_T_max 0.967
_exptl_absorpt_correction_T_min 0.946
_exptl_absorpt_correction_type multi-scan
_exptl_absorpt_process_details 'Higashi, 1995'
_exptl_crystal_colour Red
_exptl_crystal_density_diffrn 1.412
_exptl_crystal_density_method 'not measured'
_exptl_crystal_description Prism
_exptl_crystal_F_000 524
_exptl_crystal_size_max 0.51
_exptl_crystal_size_mid 0.22
_exptl_crystal_size_min 0.16
_refine_diff_density_max 0.365
_refine_diff_density_min -0.316
_refine_diff_density_rms 0.052
_refine_ls_extinction_method none
_refine_ls_goodness_of_fit_ref 1.054
_refine_ls_hydrogen_treatment constr
_refine_ls_matrix_type full
_refine_ls_number_parameters 357
_refine_ls_number_reflns 5201
_refine_ls_number_restraints 6
_refine_ls_restrained_S_all 1.053
_refine_ls_R_factor_all 0.0453
_refine_ls_R_factor_gt 0.0418
_refine_ls_shift/su_max 0.042
_refine_ls_shift/su_mean 0.002
_refine_ls_structure_factor_coef Fsqd
_refine_ls_weighting_details 'calc w=1/[\s^2^(Fo^2^)+(0.0613P)^2^+0.3671P] where P=(Fo^2^+2Fc^2^)/3'
_refine_ls_weighting_scheme calc
_refine_ls_wR_factor_ref 0.1137
_reflns_number_gt 4796
_reflns_number_total 5201
_reflns_threshold_expression >2\s(I)
_cod_data_source_file jp501159g_si_003.cif
_cod_data_source_block LDS720
_cod_depositor_comments
;
The following automatic conversions were performed:

'_exptl_absorpt_correction_type' value 'Multi-scan' changed to
'multi-scan' according to
/usr/data/users/saulius/crontab/automatic-downloads/rss-feeds/ACS/lib/dictionaries/cif_core.dic
dictionary named 'cif_core.dic' version 2.4.2 from 2011-04-26.

Automatic conversion script
Id: cif_fix_values 2281 2013-09-26 08:29:07Z andrius 

 Adding full bibliography for 1516695--1516701.cif.
;
_cod_original_formula_sum 'C26 H27 Cl1 N2 O6'
_cod_database_code 1516696

loop_
_symmetry_equiv_pos_as_xyz
'x, y, z'
'-x, -y, -z'

loop_
_atom_site_label
_atom_site_fract_x
_atom_site_fract_y
_atom_site_fract_z
_atom_site_U_iso_or_equiv
_atom_site_adp_type
_atom_site_calc_flag
_atom_site_refinement_flags
_atom_site_occupancy
_atom_site_disorder_assembly
_atom_site_disorder_group
_atom_site_type_symbol
C1 0.98283(17) 0.23031(11) 0.08135(9) 0.0228(2) Uani d . 1 . . C
C2 0.94198(17) 0.13373(11) 0.15558(10) 0.0251(3) Uani d . 1 . . C
H2 1.0006 0.0554 0.1468 0.03 Uiso calc R 1 . . H
C3 0.81535(17) 0.15476(11) 0.24127(10) 0.0248(3) Uani d . 1 . . C
H3 0.7903 0.0895 0.2886 0.03 Uiso calc R 1 . . H
C4 0.72347(16) 0.27041(11) 0.25965(9) 0.0225(2) Uani d . 1 . . C
C5 0.76570(17) 0.36658(11) 0.18573(10) 0.0247(3) Uani d . 1 . . C
H5 0.7081 0.4447 0.1955 0.03 Uiso calc R 1 . . H
C6 0.88999(17) 0.34763(11) 0.09953(10) 0.0247(3) Uani d . 1 . . C
H6 0.9136 0.4132 0.0521 0.03 Uiso calc R 1 . . H
C7 1.1987(2) 0.09348(13) -0.02402(11) 0.0331(3) Uani d . 1 . . C
H7A 1.238 0.0426 0.0373 0.05 Uiso calc R 1 . . H
H7B 1.3006 0.0962 -0.0764 0.05 Uiso calc R 1 . . H
H7C 1.1174 0.0622 -0.0463 0.05 Uiso calc R 1 . . H
C8 1.1240(2) 0.31292(13) -0.08636(10) 0.0324(3) Uani d . 1 . . C
H8A 1.0132 0.3455 -0.1136 0.049 Uiso calc R 1 . . H
H8B 1.2191 0.2855 -0.1393 0.049 Uiso calc R 1 . . H
H8C 1.1503 0.3738 -0.061 0.049 Uiso calc R 1 . . H
C9 0.59146(17) 0.28746(11) 0.35082(9) 0.0231(2) Uani d . 1 . . C
H9 0.5748 0.2188 0.3964 0.028 Uiso calc R 1 . . H
C10 0.49103(17) 0.39369(11) 0.37530(9) 0.0239(3) Uani d . 1 . . C
H10 0.5082 0.4627 0.3305 0.029 Uiso calc R 1 . . H
C11 0.35929(16) 0.40875(11) 0.46538(9) 0.0224(2) Uani d . 1 . . C
C12 0.25784(17) 0.51782(11) 0.48692(9) 0.0231(2) Uani d . 1 . . C
H12 0.2758 0.587 0.4426 0.028 Uiso calc R 1 . . H
C13 0.12526(16) 0.52838(11) 0.57545(9) 0.0217(2) Uani d . 1 . . C
C14 0.10619(17) 0.41669(11) 0.63846(9) 0.0230(2) Uani d . 1 . . C
H14 0.0195 0.417 0.6965 0.028 Uiso calc R 1 . . H
C15 0.21241(17) 0.31127(11) 0.61456(9) 0.0236(3) Uani d . 1 . . C
C16 0.2100(2) 0.19012(12) 0.67421(10) 0.0310(3) Uani d . 1 . . C
H16A 0.1155 0.1973 0.7316 0.047 Uiso calc R 1 . . H
H16B 0.323 0.1519 0.6982 0.047 Uiso calc R 1 . . H
H16C 0.1899 0.1429 0.6315 0.047 Uiso calc R 1 . . H
C17 0.02664(17) 0.64328(11) 0.59258(9) 0.0229(2) Uani d . 1 . . C
H17 0.0486 0.7073 0.5425 0.027 Uiso calc R 1 . . H
C18 -0.10082(16) 0.67133(11) 0.67691(9) 0.0223(2) Uani d . 1 . . C
C19 -0.30516(17) 0.76787(12) 0.79099(10) 0.0246(3) Uani d . 1 . . C
C20 -0.27842(17) 0.64620(12) 0.82468(10) 0.0244(3) Uani d . 1 . . C
C21 -0.36202(18) 0.59637(12) 0.91559(10) 0.0292(3) Uani d . 1 . . C
H21 -0.3409 0.5139 0.9369 0.035 Uiso calc R 1 . . H
C22 -0.48135(19) 0.67790(14) 0.97426(11) 0.0326(3) Uani d . 1 . . C
H22 -0.5416 0.6492 1.037 0.039 Uiso calc R 1 . . H
C23 -0.51170(19) 0.80064(13) 0.94073(11) 0.0321(3) Uani d . 1 . . C
H23 -0.593 0.852 0.9816 0.038 Uiso calc R 1 . . H
C24 -0.42514(18) 0.84975(12) 0.84835(10) 0.0292(3) Uani d . 1 . . C
H24 -0.446 0.9321 0.8262 0.035 Uiso calc R 1 . . H
C25 -0.17330(19) 0.89769(11) 0.63741(10) 0.0281(3) Uani d . 1 . . C
H25A -0.0606 0.8858 0.591 0.034 Uiso calc R 1 . . H
H25B -0.1705 0.9489 0.6828 0.034 Uiso calc R 1 . . H
C26 -0.3261(2) 0.95935(13) 0.57640(12) 0.0368(3) Uani d . 1 . . C
H26A -0.3274 0.9099 0.53 0.055 Uiso calc R 1 . . H
H26B -0.31 1.0351 0.5384 0.055 Uiso calc R 1 . . H
H26C -0.4379 0.9721 0.6221 0.055 Uiso calc R 1 . . H
N1 1.10828(15) 0.21338(10) -0.00385(8) 0.0271(2) Uani d . 1 . . N
N2 -0.19120(14) 0.78158(9) 0.69790(8) 0.0238(2) Uani d . 1 . . N
O1 0.33933(12) 0.30504(8) 0.52923(6) 0.0240(2) Uani d . 1 . . O
O2 -0.15171(12) 0.58674(8) 0.75299(7) 0.0238(2) Uani d . 1 . . O
O3 0.20640(17) 0.80758(11) 0.34535(9) 0.0463(3) Uani d . 1 . . O
Cl1 0.31338(16) 0.78346(10) 0.25040(12) 0.0263(5) Uani d PU 0.742(17) A 1 Cl
O4 0.3815(8) 0.8828(3) 0.1975(4) 0.0579(12) Uani d P 0.742(17) A 1 O
O5 0.4680(4) 0.6827(3) 0.2726(5) 0.0588(11) Uani d P 0.742(17) A 1 O
O6 0.2157(6) 0.7512(9) 0.1906(5) 0.083(2) Uani d P 0.742(17) A 1 O
Cl1' 0.3146(9) 0.7840(6) 0.2432(6) 0.073(3) Uani d PU 0.258(17) A 2 Cl
O5' 0.402(4) 0.6685(7) 0.2437(8) 0.076(6) Uani d P 0.258(17) A 2 O
O6' 0.1848(12) 0.8235(18) 0.1715(6) 0.065(3) Uani d P 0.258(17) A 2 O
O4' 0.421(3) 0.8622(19) 0.2134(16) 0.089(5) Uani d P 0.258(17) A 2 O

loop_
_atom_site_aniso_label
_atom_site_aniso_U_11
_atom_site_aniso_U_22
_atom_site_aniso_U_33
_atom_site_aniso_U_12
_atom_site_aniso_U_13
_atom_site_aniso_U_23
C1 0.0204(6) 0.0263(6) 0.0223(6) -0.0051(5) -0.0031(4) -0.0069(5)
C2 0.0250(6) 0.0225(6) 0.0280(6) -0.0042(5) -0.0033(5) -0.0082(5)
C3 0.0250(6) 0.0237(6) 0.0256(6) -0.0070(5) -0.0017(5) -0.0055(5)
C4 0.0210(6) 0.0242(6) 0.0227(6) -0.0056(5) -0.0029(4) -0.0062(5)
C5 0.0238(6) 0.0231(6) 0.0258(6) -0.0038(5) -0.0020(5) -0.0064(5)
C6 0.0240(6) 0.0234(6) 0.0250(6) -0.0060(5) -0.0017(5) -0.0033(5)
C7 0.0349(8) 0.0305(7) 0.0320(7) -0.0067(6) 0.0051(5) -0.0141(5)
C8 0.0363(8) 0.0330(7) 0.0245(6) -0.0086(6) 0.0025(5) -0.0060(5)
C9 0.0223(6) 0.0252(6) 0.0216(6) -0.0066(5) -0.0022(4) -0.0042(4)
C10 0.0229(6) 0.0255(6) 0.0227(6) -0.0069(5) -0.0004(5) -0.0056(5)
C11 0.0209(6) 0.0248(6) 0.0219(6) -0.0062(5) -0.0028(4) -0.0049(4)
C12 0.0235(6) 0.0232(6) 0.0220(6) -0.0061(5) -0.0021(5) -0.0046(4)
C13 0.0200(6) 0.0244(6) 0.0213(5) -0.0045(5) -0.0046(4) -0.0061(4)
C14 0.0226(6) 0.0244(6) 0.0206(5) -0.0043(5) -0.0021(4) -0.0047(4)
C15 0.0230(6) 0.0256(6) 0.0210(5) -0.0054(5) -0.0012(4) -0.0049(4)
C16 0.0363(7) 0.0224(6) 0.0284(6) -0.0041(5) 0.0029(5) -0.0047(5)
C17 0.0233(6) 0.0223(6) 0.0225(6) -0.0047(5) -0.0036(4) -0.0045(4)
C18 0.0212(6) 0.0218(6) 0.0246(6) -0.0035(5) -0.0062(5) -0.0056(4)
C19 0.0218(6) 0.0273(6) 0.0249(6) -0.0033(5) -0.0054(5) -0.0074(5)
C20 0.0186(6) 0.0267(6) 0.0278(6) -0.0014(5) -0.0031(5) -0.0111(5)
C21 0.0262(7) 0.0287(7) 0.0313(7) -0.0058(5) -0.0013(5) -0.0077(5)
C22 0.0290(7) 0.0395(8) 0.0292(6) -0.0103(6) 0.0017(5) -0.0102(6)
C23 0.0251(7) 0.0362(7) 0.0344(7) -0.0014(6) -0.0016(5) -0.0170(6)
C24 0.0269(7) 0.0276(6) 0.0326(7) -0.0005(5) -0.0064(5) -0.0118(5)
C25 0.0308(7) 0.0210(6) 0.0306(6) -0.0036(5) -0.0055(5) -0.0044(5)
C26 0.0450(9) 0.0286(7) 0.0344(7) -0.0012(6) -0.0157(6) -0.0034(5)
N1 0.0269(6) 0.0273(6) 0.0246(5) -0.0051(5) 0.0015(4) -0.0075(4)
N2 0.0235(5) 0.0209(5) 0.0256(5) -0.0017(4) -0.0047(4) -0.0060(4)
O1 0.0242(5) 0.0222(4) 0.0226(4) -0.0035(3) 0.0002(3) -0.0055(3)
O2 0.0229(4) 0.0222(4) 0.0243(4) -0.0037(3) -0.0006(3) -0.0061(3)
O3 0.0518(7) 0.0456(7) 0.0384(6) -0.0142(6) 0.0068(5) -0.0122(5)
Cl1 0.0270(6) 0.0211(6) 0.0300(6) -0.0099(4) 0.0022(4) -0.0045(4)
O4 0.075(3) 0.0262(12) 0.0556(16) -0.0125(13) 0.0141(14) 0.0039(9)
O5 0.0510(15) 0.0358(11) 0.068(2) 0.0026(9) 0.0022(11) 0.0048(12)
O6 0.0490(18) 0.158(6) 0.072(3) -0.049(3) 0.0144(17) -0.073(3)
Cl1' 0.073(4) 0.064(4) 0.063(3) -0.013(3) 0.022(3) -0.015(2)
O5' 0.122(13) 0.022(3) 0.049(4) 0.016(4) 0.004(5) -0.003(2)
O6' 0.048(4) 0.097(8) 0.038(3) -0.011(5) 0.000(2) -0.007(4)
O4' 0.077(8) 0.104(11) 0.105(10) -0.077(9) 0.016(7) -0.012(8)

loop_
_atom_type_symbol
_atom_type_description
_atom_type_scat_dispersion_real
_atom_type_scat_dispersion_imag
_atom_type_scat_source
C C 0.0033 0.0016 'International Tables Vol C Tables 4.2.6.8 and 6.1.1.4'
H H 0 0 'International Tables Vol C Tables 4.2.6.8 and 6.1.1.4'
N N 0.0061 0.0033 'International Tables Vol C Tables 4.2.6.8 and 6.1.1.4'
Cl Cl 0.1484 0.1585 'International Tables Vol C Tables 4.2.6.8 and 6.1.1.4'
O O 0.0106 0.006 'International Tables Vol C Tables 4.2.6.8 and 6.1.1.4'

loop_
_geom_angle_atom_site_label_1
_geom_angle_atom_site_label_2
_geom_angle_atom_site_label_3
_geom_angle
N1 C1 C2 122.34(12)
N1 C1 C6 120.59(11)
C2 C1 C6 117.06(11)
C3 C2 C1 120.52(12)
C3 C2 H2 119.7
C1 C2 H2 119.7
C2 C3 C4 122.65(12)
C2 C3 H3 118.7
C4 C3 H3 118.7
C3 C4 C5 116.64(11)
C3 C4 C9 120.41(11)
C5 C4 C9 122.95(11)
C6 C5 C4 121.62(12)
C6 C5 H5 119.2
C4 C5 H5 119.2
C5 C6 C1 121.50(12)
C5 C6 H6 119.2
C1 C6 H6 119.2
N1 C7 H7A 109.5
N1 C7 H7B 109.5
H7A C7 H7B 109.5
N1 C7 H7C 109.5
H7A C7 H7C 109.5
H7B C7 H7C 109.5
N1 C8 H8A 109.5
N1 C8 H8B 109.5
H8A C8 H8B 109.5
N1 C8 H8C 109.5
H8A C8 H8C 109.5
H8B C8 H8C 109.5
C10 C9 C4 125.90(12)
C10 C9 H9 117
C4 C9 H9 117
C9 C10 C11 125.10(12)
C9 C10 H10 117.4
C11 C10 H10 117.4
C12 C11 O1 121.10(11)
C12 C11 C10 123.52(12)
O1 C11 C10 115.38(11)
C11 C12 C13 121.60(12)
C11 C12 H12 119.2
C13 C12 H12 119.2
C17 C13 C12 118.35(11)
C17 C13 C14 126.57(12)
C12 C13 C14 115.08(11)
C15 C14 C13 120.87(12)
C15 C14 H14 119.6
C13 C14 H14 119.6
C14 C15 O1 122.21(11)
C14 C15 C16 126.33(12)
O1 C15 C16 111.46(11)
C15 C16 H16A 109.5
C15 C16 H16B 109.5
H16A C16 H16B 109.5
C15 C16 H16C 109.5
H16A C16 H16C 109.5
H16B C16 H16C 109.5
C18 C17 C13 126.53(12)
C18 C17 H17 116.7
C13 C17 H17 116.7
N2 C18 O2 109.49(11)
N2 C18 C17 127.71(12)
O2 C18 C17 122.80(11)
C20 C19 C24 121.08(13)
C20 C19 N2 106.21(11)
C24 C19 N2 132.70(13)
C21 C20 C19 123.89(12)
C21 C20 O2 127.53(12)
C19 C20 O2 108.56(11)
C20 C21 C22 115.44(13)
C20 C21 H21 122.3
C22 C21 H21 122.3
C23 C22 C21 121.36(13)
C23 C22 H22 119.3
C21 C22 H22 119.3
C22 C23 C24 122.45(13)
C22 C23 H23 118.8
C24 C23 H23 118.8
C23 C24 C19 115.77(13)
C23 C24 H24 122.1
C19 C24 H24 122.1
N2 C25 C26 112.06(12)
N2 C25 H25A 109.2
C26 C25 H25A 109.2
N2 C25 H25B 109.2
C26 C25 H25B 109.2
H25A C25 H25B 107.9
C25 C26 H26A 109.5
C25 C26 H26B 109.5
H26A C26 H26B 109.5
C25 C26 H26C 109.5
H26A C26 H26C 109.5
H26B C26 H26C 109.5
C1 N1 C8 120.46(11)
C1 N1 C7 120.49(11)
C8 N1 C7 117.59(11)
C18 N2 C19 108.42(11)
C18 N2 C25 127.47(11)
C19 N2 C25 124.09(10)
C15 O1 C11 119.10(10)
C18 O2 C20 107.32(10)
O6 Cl1 O3 110.63(15)
O6 Cl1 O4 112.0(4)
O3 Cl1 O4 110.8(2)
O6 Cl1 O5 108.5(2)
O3 Cl1 O5 107.8(2)
O4 Cl1 O5 106.9(2)
O5' Cl1' O4' 115.0(11)
O5' Cl1' O6' 110.1(7)
O4' Cl1' O6' 105.5(10)
O5' Cl1' O3 113.2(6)
O4' Cl1' O3 106.8(9)
O6' Cl1' O3 105.5(6)

loop_
_geom_bond_atom_site_label_1
_geom_bond_atom_site_label_2
_geom_bond_distance
C1 N1 1.3677(16)
C1 C2 1.4122(18)
C1 C6 1.4183(18)
C2 C3 1.3840(18)
C2 H2 0.93
C3 C4 1.4006(18)
C3 H3 0.93
C4 C5 1.4103(18)
C4 C9 1.4532(17)
C5 C6 1.3764(18)
C5 H5 0.93
C6 H6 0.93
C7 N1 1.4501(18)
C7 H7A 0.96
C7 H7B 0.96
C7 H7C 0.96
C8 N1 1.4470(18)
C8 H8A 0.96
C8 H8B 0.96
C8 H8C 0.96
C9 C10 1.3472(18)
C9 H9 0.93
C10 C11 1.4386(17)
C10 H10 0.93
C11 C12 1.3641(18)
C11 O1 1.3661(15)
C12 C13 1.4225(17)
C12 H12 0.93
C13 C17 1.3992(18)
C13 C14 1.4363(17)
C14 C15 1.3494(18)
C14 H14 0.93
C15 O1 1.3653(15)
C15 C16 1.4851(18)
C16 H16A 0.96
C16 H16B 0.96
C16 H16C 0.96
C17 C18 1.3891(18)
C17 H17 0.93
C18 N2 1.3538(16)
C18 O2 1.3540(15)
C19 C20 1.3781(19)
C19 C24 1.3923(18)
C19 N2 1.3981(17)
C20 C21 1.3679(19)
C20 O2 1.3906(15)
C21 C22 1.398(2)
C21 H21 0.93
C22 C23 1.387(2)
C22 H22 0.93
C23 C24 1.389(2)
C23 H23 0.93
C24 H24 0.93
C25 N2 1.4659(17)
C25 C26 1.515(2)
C25 H25A 0.97
C25 H25B 0.97
C26 H26A 0.96
C26 H26B 0.96
C26 H26C 0.96
O3 Cl1 1.425(2)
O3 Cl1' 1.508(8)
Cl1 O6 1.412(3)
Cl1 O4 1.425(5)
Cl1 O5 1.459(3)
Cl1' O5' 1.339(10)
Cl1' O4' 1.375(16)
Cl1' O6' 1.465(12)

loop_
_geom_torsion_atom_site_label_1
_geom_torsion_atom_site_label_2
_geom_torsion_atom_site_label_3
_geom_torsion_atom_site_label_4
_geom_torsion
N1 C1 C2 C3 179.34(11)
C6 C1 C2 C3 0.52(18)
C1 C2 C3 C4 -0.6(2)
C2 C3 C4 C5 0.13(19)
C2 C3 C4 C9 179.88(11)
C3 C4 C5 C6 0.48(18)
C9 C4 C5 C6 -179.26(11)
C4 C5 C6 C1 -0.58(19)
N1 C1 C6 C5 -178.77(11)
C2 C1 C6 C5 0.07(18)
C3 C4 C9 C10 -177.89(12)
C5 C4 C9 C10 1.8(2)
C4 C9 C10 C11 179.18(11)
C9 C10 C11 C12 -178.91(12)
C9 C10 C11 O1 0.32(18)
O1 C11 C12 C13 -1.09(19)
C10 C11 C12 C13 178.09(11)
C11 C12 C13 C17 179.89(11)
C11 C12 C13 C14 -0.64(17)
C17 C13 C14 C15 -178.71(12)
C12 C13 C14 C15 1.87(17)
C13 C14 C15 O1 -1.43(19)
C13 C14 C15 C16 178.33(12)
C12 C13 C17 C18 -176.40(11)
C14 C13 C17 C18 4.2(2)
C13 C17 C18 N2 176.25(12)
C13 C17 C18 O2 -3.2(2)
C24 C19 C20 C21 -1.3(2)
N2 C19 C20 C21 177.75(12)
C24 C19 C20 O2 -179.61(11)
N2 C19 C20 O2 -0.55(13)
C19 C20 C21 C22 0.6(2)
O2 C20 C21 C22 178.54(12)
C20 C21 C22 C23 0.4(2)
C21 C22 C23 C24 -0.7(2)
C22 C23 C24 C19 0.0(2)
C20 C19 C24 C23 0.98(19)
N2 C19 C24 C23 -177.80(13)
C2 C1 N1 C8 169.14(12)
C6 C1 N1 C8 -12.08(18)
C2 C1 N1 C7 3.29(19)
C6 C1 N1 C7 -177.93(12)
O2 C18 N2 C19 -0.11(13)
C17 C18 N2 C19 -179.59(12)
O2 C18 N2 C25 178.18(11)
C17 C18 N2 C25 -1.3(2)
C20 C19 N2 C18 0.41(14)
C24 C19 N2 C18 179.31(13)
C20 C19 N2 C25 -177.96(11)
C24 C19 N2 C25 0.9(2)
C26 C25 N2 C18 102.79(15)
C26 C25 N2 C19 -79.17(15)
C14 C15 O1 C11 -0.36(17)
C16 C15 O1 C11 179.85(11)
C12 C11 O1 C15 1.63(17)
C10 C11 O1 C15 -177.62(10)
N2 C18 O2 C20 -0.23(13)
C17 C18 O2 C20 179.28(11)
C21 C20 O2 C18 -177.73(13)
C19 C20 O2 C18 0.49(13)
Cl1' O3 Cl1 O6 -40(9)
Cl1' O3 Cl1 O4 85(9)
Cl1' O3 Cl1 O5 -159(9)
Cl1 O3 Cl1' O5' 52(8)
Cl1 O3 Cl1' O4' -75(9)
Cl1 O3 Cl1' O6' 173(9)
